data_7709608
loop_
_publ_author_name
'K\"ogel, Julius F'
'Sorokin, Denis A.'
'Scott, Martin'
'Harms, Klaus'
'Himmel, Daniel'
'Krossing, Ingo'
'Sundermeyer, J\"org'

_publ_section_title
;
 Lewis Acid-Base Adducts of Al(N(C6F5)2)3 and Ga(N(C6F5)2)3 -- Structural
 Features and Adduct Formation Enthalpies
;
_journal_name_full 'Dalton Transactions'
_journal_paper_doi 10.1039/D2DT00003B
_journal_year 2022
_chemical_formula_moiety 'C40 H8 F30 Ga N3 O, C7 H8'
_chemical_formula_sum 'C47 H16 F30 Ga N3 O'
_chemical_formula_weight 1278.35
_chemical_name_systematic 'Ga(N(C6F5)2)3 x THF'
_chemical_properties_physical Air-sensitive,Moisture-sensitive
_space_group_IT_number 14
_space_group_name_Hall '-P 2yn'
_space_group_name_H-M_alt 'P 1 21/n 1'
_symmetry_cell_setting monoclinic
_symmetry_space_group_name_Hall '-P 2yn'
_symmetry_space_group_name_H-M 'P 1 21/n 1'
_atom_sites_solution_hydrogens geom
_atom_sites_solution_primary direct
_atom_sites_solution_secondary difmap
_audit_block_doi 10.5517/ccdc.csd.cc25jrm3
_audit_creation_method SHELXL-97
_audit_update_record
;
2020-06-24 deposited with the CCDC.	2022-02-25 downloaded from the CCDC.
;
_cell_angle_alpha 90.00
_cell_angle_beta 102.734(3)
_cell_angle_gamma 90.00
_cell_formula_units_Z 4
_cell_length_a 17.1941(7)
_cell_length_b 12.3834(3)
_cell_length_c 21.3791(7)
_cell_measurement_reflns_used 17272
_cell_measurement_temperature 100(2)
_cell_measurement_theta_max 27.015
_cell_measurement_theta_min 1.38
_cell_volume 4440.1(3)
_computing_cell_refinement 'STOE X-AREA'
_computing_data_collection 'STOE X-AREA'
_computing_data_reduction 'STOE X-RED'
_computing_molecular_graphics 'Ortep-3 for Windows (Farrugia, 1997)'
_computing_publication_material 'WinGX publication routines (Farrugia, 1999)'
_computing_structure_refinement 'SHELXL-97 (Sheldrick, 2008)'
_computing_structure_solution 'SIR92 (Giacovazzo et al, 1993)'
_diffrn_ambient_temperature 100(2)
_diffrn_detector_area_resol_mean 6.67
_diffrn_measured_fraction_theta_full 0.999
_diffrn_measured_fraction_theta_max 0.990
_diffrn_measurement_device_type 'STOE IPDS 2'
_diffrn_measurement_method 'rotation method'
_diffrn_radiation_monochromator graphite
_diffrn_radiation_source 'fine-focus sealed tube'
_diffrn_radiation_type MoK\a
_diffrn_radiation_wavelength 0.71073
_diffrn_reflns_av_R_equivalents 0.0467
_diffrn_reflns_av_sigmaI/netI 0.0657
_diffrn_reflns_limit_h_max 21
_diffrn_reflns_limit_h_min -21
_diffrn_reflns_limit_k_max 15
_diffrn_reflns_limit_k_min -15
_diffrn_reflns_limit_l_max 25
_diffrn_reflns_limit_l_min -27
_diffrn_reflns_number 27479
_diffrn_reflns_theta_full 25.00
_diffrn_reflns_theta_max 26.77
_diffrn_reflns_theta_min 1.38
_exptl_absorpt_coefficient_mu 0.792
_exptl_absorpt_correction_T_max 0.9711
_exptl_absorpt_correction_T_min 0.7957
_exptl_absorpt_correction_type multi-scan
_exptl_absorpt_process_details
;
Department of Chemistry
University of Anywhere
Sometown
Somewhere, UK
;
_exptl_crystal_colour colourless
_exptl_crystal_density_diffrn 1.912
_exptl_crystal_density_method 'not measured'
_exptl_crystal_description prism
_exptl_crystal_F_000 2512
_exptl_crystal_recrystallization_method 'Re-crystallisation from solvent: Toluene / Hexane'
_exptl_crystal_size_max 0.29
_exptl_crystal_size_mid 0.20
_exptl_crystal_size_min 0.11
_refine_diff_density_max 0.421
_refine_diff_density_min -0.284
_refine_diff_density_rms 0.057
_refine_ls_extinction_method none
_refine_ls_goodness_of_fit_ref 0.805
_refine_ls_hydrogen_treatment constr
_refine_ls_matrix_type full
_refine_ls_number_parameters 740
_refine_ls_number_reflns 9388
_refine_ls_number_restraints 0
_refine_ls_restrained_S_all 0.805
_refine_ls_R_factor_all 0.0565
_refine_ls_R_factor_gt 0.0294
_refine_ls_shift/su_max 0.001
_refine_ls_shift/su_mean 0.000
_refine_ls_structure_factor_coef Fsqd
_refine_ls_weighting_details 'calc w=1/[\s^2^(Fo^2^)+(0.0268P)^2^+0.0000P] where P=(Fo^2^+2Fc^2^)/3'
_refine_ls_weighting_scheme calc
_refine_ls_wR_factor_gt 0.0555
_refine_ls_wR_factor_ref 0.0592
_reflns_number_gt 6148
_reflns_number_total 9388
_reflns_threshold_expression >2\s(I)
_cod_data_source_file d2dt00003b2.cif
_cod_data_source_block jfk410
_cod_original_sg_symbol_H-M 'P 21/n'
_cod_database_code 7709608

loop_
_symmetry_equiv_pos_as_xyz
'x, y, z'
'-x+1/2, y+1/2, -z+1/2'
'-x, -y, -z'
'x-1/2, -y-1/2, z-1/2'

loop_
_atom_site_label
_atom_site_type_symbol
_atom_site_fract_x
_atom_site_fract_y
_atom_site_fract_z
_atom_site_U_iso_or_equiv
_atom_site_adp_type
_atom_site_occupancy
_atom_site_symmetry_multiplicity
_atom_site_calc_flag
_atom_site_refinement_flags
_atom_site_disorder_assembly
_atom_site_disorder_group
C1 C 0.24683(13) -0.04198(16) 0.51267(10) 0.0223(5) Uani 1 1 d . . .
C2 C 0.18162(12) -0.09352(16) 0.52739(10) 0.0241(5) Uani 1 1 d . . .
C3 C 0.18743(13) -0.19154(18) 0.55895(11) 0.0281(5) Uani 1 1 d . . .
C4 C 0.26046(14) -0.24076(17) 0.57732(11) 0.0307(5) Uani 1 1 d . . .
C5 C 0.32675(13) -0.19261(18) 0.56380(11) 0.0294(5) Uani 1 1 d . . .
C6 C 0.31982(13) -0.09528(17) 0.53096(11) 0.0248(5) Uani 1 1 d . . .
C7 C 0.18766(12) 0.05051(16) 0.41673(11) 0.0217(5) Uani 1 1 d . . .
C8 C 0.19965(13) -0.02584(16) 0.37186(11) 0.0247(5) Uani 1 1 d . . .
C9 C 0.15335(13) -0.02957(17) 0.31036(11) 0.0271(5) Uani 1 1 d . . .
C10 C 0.09334(13) 0.04491(18) 0.29149(11) 0.0278(5) Uani 1 1 d . . .
C11 C 0.07872(13) 0.12077(17) 0.33426(11) 0.0263(5) Uani 1 1 d . . .
C12 C 0.12494(12) 0.12212(16) 0.39601(11) 0.0241(5) Uani 1 1 d . . .
C13 C 0.15665(12) 0.24986(17) 0.57481(10) 0.0226(5) Uani 1 1 d . . .
C14 C 0.12400(12) 0.15513(16) 0.59221(10) 0.0237(5) Uani 1 1 d . . .
C15 C 0.04409(13) 0.14468(17) 0.59038(11) 0.0260(5) Uani 1 1 d . . .
C16 C -0.00606(13) 0.23165(18) 0.57193(11) 0.0267(5) Uani 1 1 d . . .
C17 C 0.02391(13) 0.32677(17) 0.55446(11) 0.0271(5) Uani 1 1 d . . .
C18 C 0.10441(13) 0.33603(16) 0.55660(10) 0.0245(5) Uani 1 1 d . . .
C19 C 0.28227(12) 0.32224(16) 0.62627(10) 0.0229(5) Uani 1 1 d . . .
C20 C 0.27592(12) 0.30900(18) 0.68995(11) 0.0257(5) Uani 1 1 d . . .
C21 C 0.31648(13) 0.37369(18) 0.73905(11) 0.0275(5) Uani 1 1 d . . .
C22 C 0.36593(13) 0.45521(18) 0.72646(11) 0.0278(5) Uani 1 1 d . . .
C23 C 0.37549(12) 0.46894(16) 0.66481(11) 0.0255(5) Uani 1 1 d . . .
C24 C 0.33498(13) 0.40261(17) 0.61690(10) 0.0241(5) Uani 1 1 d . . .
C25 C 0.31085(12) 0.37822(16) 0.43178(10) 0.0219(5) Uani 1 1 d . . .
C26 C 0.25075(12) 0.45365(17) 0.42998(11) 0.0245(5) Uani 1 1 d . . .
C27 C 0.26584(13) 0.56363(17) 0.43092(11) 0.0272(5) Uani 1 1 d . . .
C28 C 0.34180(14) 0.59992(16) 0.43304(11) 0.0285(5) Uani 1 1 d . . .
C29 C 0.40251(13) 0.52721(17) 0.43288(11) 0.0273(5) Uani 1 1 d . . .
C30 C 0.38639(12) 0.41813(16) 0.43158(10) 0.0236(5) Uani 1 1 d . . .
C31 C 0.30531(12) 0.20968(16) 0.37997(10) 0.0219(5) Uani 1 1 d . . .
C32 C 0.25354(13) 0.23218(16) 0.32097(11) 0.0240(5) Uani 1 1 d . . .
C33 C 0.25770(13) 0.17828(17) 0.26542(11) 0.0277(5) Uani 1 1 d . . .
C34 C 0.31393(14) 0.09815(18) 0.26686(11) 0.0300(5) Uani 1 1 d . . .
C35 C 0.36618(13) 0.07474(18) 0.32397(12) 0.0298(5) Uani 1 1 d . . .
C36 C 0.36204(13) 0.13022(17) 0.37900(11) 0.0255(5) Uani 1 1 d . . .
C37 C 0.39184(13) 0.10664(18) 0.63201(11) 0.0275(5) Uani 1 1 d . . .
H37A H 0.4079 0.0319 0.6299 0.033 Uiso 1 1 calc R . .
H37B H 0.3413 0.1091 0.6451 0.033 Uiso 1 1 calc R . .
C38 C 0.45531(13) 0.17068(18) 0.67814(11) 0.0298(5) Uani 1 1 d . . .
H38A H 0.4876 0.1235 0.7098 0.036 Uiso 1 1 calc R . .
H38B H 0.4311 0.2255 0.7001 0.036 Uiso 1 1 calc R . .
C39 C 0.50577(14) 0.22244(18) 0.63524(12) 0.0333(6) Uani 1 1 d . . .
H39A H 0.5053 0.3005 0.6389 0.040 Uiso 1 1 calc R . .
H39B H 0.5605 0.1975 0.6473 0.040 Uiso 1 1 calc R . .
C40 C 0.46758(12) 0.18744(19) 0.56689(11) 0.0289(5) Uani 1 1 d . . .
H40A H 0.4688 0.2456 0.5367 0.035 Uiso 1 1 calc R . .
H40B H 0.4947 0.1251 0.5544 0.035 Uiso 1 1 calc R . .
C41 C 0.03943(16) 0.3856(2) 0.72577(13) 0.0399(6) Uani 1 1 d . . .
C42 C -0.00437(16) 0.4532(2) 0.67918(13) 0.0422(7) Uani 1 1 d . . .
H42 H -0.0570 0.4359 0.6604 0.051 Uiso 1 1 calc R . .
C43 C 0.02949(19) 0.5469(2) 0.66017(14) 0.0487(7) Uani 1 1 d . . .
H43 H -0.0004 0.5907 0.6285 0.058 Uiso 1 1 calc R . .
C44 C 0.10620(19) 0.5743(2) 0.68787(14) 0.0498(7) Uani 1 1 d . . .
H44 H 0.1286 0.6366 0.6750 0.060 Uiso 1 1 calc R . .
C45 C 0.15041(18) 0.5092(2) 0.73512(15) 0.0486(7) Uani 1 1 d . . .
H45 H 0.2025 0.5279 0.7545 0.058 Uiso 1 1 calc R . .
C46 C 0.11672(15) 0.4152(2) 0.75363(13) 0.0398(6) Uani 1 1 d . . .
H46 H 0.1469 0.3716 0.7853 0.048 Uiso 1 1 calc R . .
C47 C 0.00470(17) 0.2830(2) 0.74494(15) 0.0509(7) Uani 1 1 d . . .
H47A H 0.0365 0.2229 0.7371 0.076 Uiso 1 1 calc R . .
H47B H -0.0488 0.2746 0.7203 0.076 Uiso 1 1 calc R . .
H47C H 0.0042 0.2859 0.7897 0.076 Uiso 1 1 calc R . .
N1 N 0.23806(10) 0.05720(13) 0.47876(8) 0.0226(4) Uani 1 1 d . . .
N2 N 0.23915(10) 0.25870(13) 0.57506(8) 0.0221(4) Uani 1 1 d . . .
N3 N 0.29867(10) 0.26509(13) 0.43670(8) 0.0219(4) Uani 1 1 d . . .
O1 O 0.38587(8) 0.16080(11) 0.56986(7) 0.0245(3) Uani 1 1 d . . .
F1 F 0.10915(7) -0.04767(9) 0.51007(6) 0.0286(3) Uani 1 1 d . . .
F2 F 0.12207(8) -0.23830(10) 0.57148(7) 0.0369(3) Uani 1 1 d . . .
F3 F 0.26718(8) -0.33600(10) 0.60870(7) 0.0445(4) Uani 1 1 d . . .
F4 F 0.39853(8) -0.24091(10) 0.58057(7) 0.0403(4) Uani 1 1 d . . .
F5 F 0.38524(7) -0.05462(10) 0.51526(6) 0.0305(3) Uani 1 1 d . . .
F6 F 0.26087(7) -0.09610(9) 0.38747(6) 0.0321(3) Uani 1 1 d . . .
F7 F 0.16896(8) -0.10209(10) 0.26806(6) 0.0378(3) Uani 1 1 d . . .
F8 F 0.05013(8) 0.04404(11) 0.23070(6) 0.0364(3) Uani 1 1 d . . .
F9 F 0.01888(7) 0.19178(10) 0.31669(6) 0.0355(3) Uani 1 1 d . . .
F10 F 0.10909(7) 0.19748(9) 0.43710(6) 0.0290(3) Uani 1 1 d . . .
F11 F 0.17291(7) 0.07114(9) 0.61385(6) 0.0274(3) Uani 1 1 d . . .
F12 F 0.01396(7) 0.05169(10) 0.60723(6) 0.0332(3) Uani 1 1 d . . .
F13 F -0.08344(7) 0.22393(10) 0.57310(7) 0.0346(3) Uani 1 1 d . . .
F14 F -0.02554(7) 0.41003(10) 0.53477(7) 0.0347(3) Uani 1 1 d . . .
F15 F 0.13336(7) 0.43085(9) 0.54180(6) 0.0313(3) Uani 1 1 d . . .
F16 F 0.23003(7) 0.22983(10) 0.70546(6) 0.0313(3) Uani 1 1 d . . .
F17 F 0.30858(8) 0.35722(11) 0.79911(6) 0.0371(3) Uani 1 1 d . . .
F18 F 0.40386(8) 0.51946(11) 0.77359(6) 0.0382(3) Uani 1 1 d . . .
F19 F 0.42251(7) 0.54745(10) 0.65104(6) 0.0335(3) Uani 1 1 d . . .
F20 F 0.34713(7) 0.41736(10) 0.55734(6) 0.0317(3) Uani 1 1 d . . .
F21 F 0.17588(7) 0.42083(9) 0.42770(6) 0.0307(3) Uani 1 1 d . . .
F22 F 0.20671(8) 0.63466(10) 0.42953(7) 0.0377(3) Uani 1 1 d . . .
F23 F 0.35740(8) 0.70644(9) 0.43495(7) 0.0369(3) Uani 1 1 d . . .
F24 F 0.47727(7) 0.56104(10) 0.43595(7) 0.0356(3) Uani 1 1 d . . .
F25 F 0.44682(7) 0.34882(9) 0.43279(6) 0.0302(3) Uani 1 1 d . . .
F26 F 0.19662(7) 0.30745(9) 0.31776(6) 0.0289(3) Uani 1 1 d . . .
F27 F 0.20584(8) 0.20086(11) 0.21045(6) 0.0367(3) Uani 1 1 d . . .
F28 F 0.31711(9) 0.04354(11) 0.21343(7) 0.0436(4) Uani 1 1 d . . .
F29 F 0.42234(8) -0.00092(11) 0.32583(7) 0.0426(4) Uani 1 1 d . . .
F30 F 0.41538(7) 0.10589(10) 0.43319(6) 0.0306(3) Uani 1 1 d . . .
Ga1 Ga 0.282769(13) 0.192189(18) 0.510482(11) 0.01994(6) Uani 1 1 d . . .

loop_
_atom_site_aniso_label
_atom_site_aniso_U_11
_atom_site_aniso_U_22
_atom_site_aniso_U_33
_atom_site_aniso_U_23
_atom_site_aniso_U_13
_atom_site_aniso_U_12
C1 0.0276(11) 0.0197(10) 0.0183(12) -0.0018(9) 0.0021(9) 0.0019(9)
C2 0.0250(11) 0.0261(11) 0.0186(12) -0.0010(9) -0.0007(9) 0.0028(9)
C3 0.0343(12) 0.0287(11) 0.0211(12) -0.0010(10) 0.0059(10) -0.0033(11)
C4 0.0446(14) 0.0222(11) 0.0241(14) 0.0072(10) 0.0048(11) 0.0038(10)
C5 0.0364(12) 0.0283(11) 0.0224(12) 0.0010(10) 0.0039(10) 0.0096(11)
C6 0.0277(12) 0.0258(11) 0.0209(12) -0.0033(9) 0.0051(10) -0.0006(9)
C7 0.0235(11) 0.0207(10) 0.0201(12) 0.0022(9) 0.0035(9) -0.0037(9)
C8 0.0259(12) 0.0217(10) 0.0255(13) 0.0024(9) 0.0032(10) 0.0015(9)
C9 0.0330(13) 0.0244(11) 0.0233(13) -0.0042(10) 0.0051(10) -0.0036(10)
C10 0.0265(12) 0.0341(12) 0.0197(13) 0.0005(10) -0.0018(10) -0.0064(10)
C11 0.0225(11) 0.0285(11) 0.0254(13) 0.0046(10) 0.0001(10) -0.0002(9)
C12 0.0251(11) 0.0228(11) 0.0247(13) -0.0008(9) 0.0061(10) -0.0011(9)
C13 0.0235(11) 0.0286(11) 0.0153(12) -0.0029(9) 0.0033(9) 0.0000(9)
C14 0.0240(11) 0.0263(11) 0.0196(12) -0.0016(9) 0.0024(9) 0.0046(9)
C15 0.0285(12) 0.0290(11) 0.0201(12) 0.0005(9) 0.0042(10) -0.0034(10)
C16 0.0222(11) 0.0365(12) 0.0217(13) -0.0049(10) 0.0058(9) 0.0004(9)
C17 0.0271(11) 0.0301(12) 0.0221(12) -0.0023(10) 0.0013(9) 0.0075(9)
C18 0.0307(12) 0.0245(11) 0.0191(12) -0.0008(9) 0.0071(10) -0.0011(9)
C19 0.0255(11) 0.0244(11) 0.0181(12) -0.0011(9) 0.0033(9) 0.0058(9)
C20 0.0249(11) 0.0274(11) 0.0248(12) 0.0007(10) 0.0052(9) 0.0013(10)
C21 0.0315(12) 0.0369(13) 0.0145(12) -0.0008(10) 0.0059(10) 0.0055(10)
C22 0.0289(12) 0.0305(12) 0.0212(13) -0.0083(10) -0.0003(10) 0.0005(10)
C23 0.0230(11) 0.0240(11) 0.0277(14) 0.0002(10) 0.0019(10) -0.0006(9)
C24 0.0285(12) 0.0292(11) 0.0139(12) 0.0022(9) 0.0031(9) 0.0042(9)
C25 0.0270(11) 0.0228(11) 0.0155(12) -0.0002(9) 0.0036(9) -0.0003(9)
C26 0.0239(11) 0.0301(12) 0.0196(12) -0.0002(9) 0.0050(9) -0.0013(9)
C27 0.0334(13) 0.0263(11) 0.0213(13) -0.0008(9) 0.0049(10) 0.0073(10)
C28 0.0410(13) 0.0200(11) 0.0234(13) -0.0009(9) 0.0050(11) -0.0019(10)
C29 0.0279(12) 0.0298(12) 0.0235(13) -0.0009(10) 0.0042(10) -0.0053(10)
C30 0.0261(11) 0.0251(11) 0.0180(12) 0.0010(9) 0.0016(9) 0.0037(9)
C31 0.0255(11) 0.0234(11) 0.0177(12) 0.0011(9) 0.0065(9) -0.0033(9)
C32 0.0257(11) 0.0238(10) 0.0224(13) 0.0011(9) 0.0055(10) -0.0015(9)
C33 0.0333(12) 0.0301(12) 0.0189(12) 0.0020(10) 0.0037(10) -0.0045(10)
C34 0.0378(13) 0.0333(12) 0.0208(13) -0.0072(10) 0.0108(11) -0.0048(11)
C35 0.0295(12) 0.0308(12) 0.0310(14) -0.0007(10) 0.0109(11) 0.0048(10)
C36 0.0263(12) 0.0294(12) 0.0200(13) 0.0039(10) 0.0037(10) -0.0004(9)
C37 0.0310(12) 0.0317(12) 0.0191(12) 0.0054(10) 0.0038(10) 0.0025(10)
C38 0.0299(12) 0.0323(12) 0.0249(13) 0.0012(10) 0.0011(10) 0.0068(10)
C39 0.0320(13) 0.0319(12) 0.0318(14) 0.0027(10) -0.0024(11) -0.0033(10)
C40 0.0239(11) 0.0337(11) 0.0286(13) 0.0001(11) 0.0047(10) -0.0008(10)
C41 0.0487(16) 0.0412(14) 0.0323(15) -0.0077(12) 0.0142(13) 0.0069(12)
C42 0.0481(16) 0.0436(15) 0.0337(16) -0.0099(12) 0.0066(13) 0.0102(13)
C43 0.069(2) 0.0451(16) 0.0307(16) -0.0039(13) 0.0091(14) 0.0141(15)
C44 0.072(2) 0.0387(15) 0.0451(19) -0.0038(13) 0.0271(16) 0.0030(14)
C45 0.0476(17) 0.0494(17) 0.052(2) -0.0125(14) 0.0177(15) 0.0035(13)
C46 0.0428(15) 0.0440(15) 0.0322(15) -0.0048(12) 0.0071(12) 0.0137(12)
C47 0.0584(18) 0.0427(16) 0.057(2) -0.0040(14) 0.0236(15) 0.0000(13)
N1 0.0243(9) 0.0218(9) 0.0192(10) 0.0038(7) -0.0007(8) 0.0014(7)
N2 0.0220(9) 0.0256(9) 0.0183(10) -0.0035(8) 0.0034(8) 0.0006(7)
N3 0.0244(9) 0.0222(9) 0.0181(10) -0.0008(7) 0.0029(8) 0.0011(7)
O1 0.0234(7) 0.0288(8) 0.0198(8) 0.0029(6) 0.0014(6) 0.0013(6)
F1 0.0274(7) 0.0292(6) 0.0280(8) 0.0020(6) 0.0034(6) 0.0010(5)
F2 0.0389(8) 0.0356(7) 0.0358(9) 0.0083(6) 0.0074(6) -0.0078(6)
F3 0.0531(9) 0.0309(7) 0.0484(10) 0.0187(6) 0.0086(8) 0.0051(6)
F4 0.0385(8) 0.0375(7) 0.0432(9) 0.0113(7) 0.0054(7) 0.0154(6)
F5 0.0284(7) 0.0324(7) 0.0311(8) 0.0042(6) 0.0072(6) 0.0040(6)
F6 0.0387(8) 0.0280(7) 0.0283(8) -0.0009(6) 0.0045(6) 0.0102(6)
F7 0.0514(9) 0.0344(7) 0.0255(8) -0.0104(6) 0.0040(7) 0.0018(6)
F8 0.0380(8) 0.0467(8) 0.0197(7) -0.0007(6) -0.0044(6) -0.0026(6)
F9 0.0313(7) 0.0401(7) 0.0309(8) 0.0043(6) -0.0023(6) 0.0100(6)
F10 0.0325(7) 0.0293(6) 0.0236(7) -0.0027(6) 0.0029(6) 0.0072(6)
F11 0.0276(7) 0.0265(6) 0.0274(8) 0.0033(5) 0.0044(6) 0.0040(5)
F12 0.0300(7) 0.0345(7) 0.0345(8) 0.0058(6) 0.0062(6) -0.0059(6)
F13 0.0239(7) 0.0427(8) 0.0374(9) -0.0040(6) 0.0072(6) 0.0007(6)
F14 0.0317(7) 0.0347(7) 0.0359(9) 0.0044(6) 0.0038(6) 0.0123(6)
F15 0.0354(7) 0.0265(6) 0.0327(8) 0.0047(6) 0.0090(6) 0.0019(6)
F16 0.0361(7) 0.0353(7) 0.0229(7) 0.0017(6) 0.0071(6) -0.0053(6)
F17 0.0414(8) 0.0514(8) 0.0183(7) -0.0036(6) 0.0057(6) -0.0044(6)
F18 0.0429(8) 0.0440(8) 0.0254(8) -0.0125(6) 0.0023(6) -0.0075(6)
F19 0.0362(7) 0.0299(7) 0.0314(8) 0.0002(6) 0.0011(6) -0.0073(6)
F20 0.0367(7) 0.0388(7) 0.0187(7) 0.0012(6) 0.0043(6) -0.0090(6)
F21 0.0263(7) 0.0334(7) 0.0330(8) 0.0018(6) 0.0082(6) 0.0038(5)
F22 0.0398(8) 0.0303(7) 0.0439(9) -0.0003(6) 0.0111(7) 0.0130(6)
F23 0.0499(8) 0.0215(7) 0.0401(9) -0.0015(6) 0.0114(7) -0.0017(6)
F24 0.0315(7) 0.0321(7) 0.0430(9) -0.0005(6) 0.0078(6) -0.0071(6)
F25 0.0255(7) 0.0292(6) 0.0358(8) 0.0012(6) 0.0065(6) 0.0036(5)
F26 0.0313(6) 0.0271(6) 0.0255(7) 0.0018(6) 0.0004(5) 0.0059(6)
F27 0.0450(8) 0.0415(7) 0.0191(7) -0.0011(6) -0.0025(6) -0.0012(6)
F28 0.0599(10) 0.0487(8) 0.0239(8) -0.0111(7) 0.0128(7) 0.0045(7)
F29 0.0471(9) 0.0464(8) 0.0360(9) -0.0055(7) 0.0132(7) 0.0183(7)
F30 0.0302(7) 0.0361(7) 0.0239(8) 0.0016(6) 0.0024(6) 0.0087(6)
Ga1 0.02093(11) 0.02157(11) 0.01651(12) 0.00024(10) 0.00238(9) 0.00061(10)

loop_
_atom_type_symbol
_atom_type_description
_atom_type_scat_dispersion_real
_atom_type_scat_dispersion_imag
_atom_type_scat_source
C C 0.0033 0.0016 'International Tables Vol C Tables 4.2.6.8 and 6.1.1.4'
H H 0.0000 0.0000 'International Tables Vol C Tables 4.2.6.8 and 6.1.1.4'
N N 0.0061 0.0033 'International Tables Vol C Tables 4.2.6.8 and 6.1.1.4'
O O 0.0106 0.0060 'International Tables Vol C Tables 4.2.6.8 and 6.1.1.4'
F F 0.0171 0.0103 'International Tables Vol C Tables 4.2.6.8 and 6.1.1.4'
Ga Ga 0.2307 1.6083 'International Tables Vol C Tables 4.2.6.8 and 6.1.1.4'

loop_
_geom_angle_atom_site_label_1
_geom_angle_atom_site_label_2
_geom_angle_atom_site_label_3
_geom_angle
_geom_angle_site_symmetry_1
_geom_angle_site_symmetry_3
_geom_angle_publ_flag
C2 C1 C6 116.19(18) . . ?
C2 C1 N1 121.01(18) . . ?
C6 C1 N1 122.75(19) . . ?
F1 C2 C3 117.92(19) . . ?
F1 C2 C1 119.35(18) . . ?
C3 C2 C1 122.73(19) . . ?
F2 C3 C4 120.3(2) . . ?
F2 C3 C2 120.18(19) . . ?
C4 C3 C2 119.5(2) . . ?
F3 C4 C5 120.0(2) . . ?
F3 C4 C3 120.2(2) . . ?
C5 C4 C3 119.8(2) . . ?
F4 C5 C4 120.38(19) . . ?
F4 C5 C6 119.5(2) . . ?
C4 C5 C6 120.1(2) . . ?
F5 C6 C5 118.03(19) . . ?
F5 C6 C1 120.30(18) . . ?
C5 C6 C1 121.6(2) . . ?
C12 C7 C8 115.8(2) . . ?
C12 C7 N1 122.13(19) . . ?
C8 C7 N1 122.05(18) . . ?
F6 C8 C9 117.97(19) . . ?
F6 C8 C7 119.50(19) . . ?
C9 C8 C7 122.46(19) . . ?
F7 C9 C10 119.9(2) . . ?
F7 C9 C8 120.34(19) . . ?
C10 C9 C8 119.7(2) . . ?
F8 C10 C11 120.33(19) . . ?
F8 C10 C9 119.7(2) . . ?
C11 C10 C9 119.9(2) . . ?
F9 C11 C10 120.2(2) . . ?
F9 C11 C12 120.2(2) . . ?
C10 C11 C12 119.6(2) . . ?
F10 C12 C11 118.27(18) . . ?
F10 C12 C7 119.14(19) . . ?
C11 C12 C7 122.6(2) . . ?
C14 C13 C18 116.65(19) . . ?
C14 C13 N2 121.80(18) . . ?
C18 C13 N2 121.55(19) . . ?
F11 C14 C15 118.70(19) . . ?
F11 C14 C13 118.96(18) . . ?
C15 C14 C13 122.30(19) . . ?
F12 C15 C14 121.06(19) . . ?
F12 C15 C16 119.41(19) . . ?
C14 C15 C16 119.5(2) . . ?
F13 C16 C17 120.08(19) . . ?
F13 C16 C15 119.9(2) . . ?
C17 C16 C15 120.0(2) . . ?
F14 C17 C16 119.67(19) . . ?
F14 C17 C18 120.5(2) . . ?
C16 C17 C18 119.8(2) . . ?
F15 C18 C17 119.16(18) . . ?
F15 C18 C13 119.12(19) . . ?
C17 C18 C13 121.7(2) . . ?
C24 C19 C20 114.66(19) . . ?
C24 C19 N2 122.20(19) . . ?
C20 C19 N2 123.14(19) . . ?
F16 C20 C21 117.4(2) . . ?
F16 C20 C19 120.07(19) . . ?
C21 C20 C19 122.5(2) . . ?
F17 C21 C20 120.0(2) . . ?
F17 C21 C22 119.7(2) . . ?
C20 C21 C22 120.3(2) . . ?
F18 C22 C23 120.5(2) . . ?
F18 C22 C21 120.4(2) . . ?
C23 C22 C21 119.0(2) . . ?
F19 C23 C22 120.44(19) . . ?
F19 C23 C24 120.1(2) . . ?
C22 C23 C24 119.5(2) . . ?
F20 C24 C23 117.64(19) . . ?
F20 C24 C19 118.36(18) . . ?
C23 C24 C19 124.0(2) . . ?
C26 C25 C30 116.82(18) . . ?
C26 C25 N3 122.94(19) . . ?
C30 C25 N3 120.18(19) . . ?
F21 C26 C27 118.28(19) . . ?
F21 C26 C25 120.02(18) . . ?
C27 C26 C25 121.7(2) . . ?
F22 C27 C28 119.85(19) . . ?
F22 C27 C26 120.4(2) . . ?
C28 C27 C26 119.7(2) . . ?
F23 C28 C27 120.3(2) . . ?
F23 C28 C29 119.6(2) . . ?
C27 C28 C29 120.10(19) . . ?
F24 C29 C30 119.6(2) . . ?
F24 C29 C28 120.95(19) . . ?
C30 C29 C28 119.4(2) . . ?
F25 C30 C29 118.33(19) . . ?
F25 C30 C25 119.46(18) . . ?
C29 C30 C25 122.2(2) . . ?
C36 C31 C32 115.85(19) . . ?
C36 C31 N3 122.97(19) . . ?
C32 C31 N3 121.18(18) . . ?
F26 C32 C33 117.91(19) . . ?
F26 C32 C31 119.68(19) . . ?
C33 C32 C31 122.4(2) . . ?
F27 C33 C32 120.3(2) . . ?
F27 C33 C34 119.8(2) . . ?
C32 C33 C34 119.9(2) . . ?
F28 C34 C35 120.6(2) . . ?
F28 C34 C33 120.3(2) . . ?
C35 C34 C33 119.2(2) . . ?
F29 C35 C36 119.7(2) . . ?
F29 C35 C34 119.9(2) . . ?
C36 C35 C34 120.4(2) . . ?
F30 C36 C35 118.06(19) . . ?
F30 C36 C31 119.61(19) . . ?
C35 C36 C31 122.3(2) . . ?
O1 C37 C38 104.17(17) . . ?
O1 C37 H37A 110.9 . . ?
C38 C37 H37A 110.9 . . ?
O1 C37 H37B 110.9 . . ?
C38 C37 H37B 110.9 . . ?
H37A C37 H37B 108.9 . . ?
C37 C38 C39 104.44(19) . . ?
C37 C38 H38A 110.9 . . ?
C39 C38 H38A 110.9 . . ?
C37 C38 H38B 110.9 . . ?
C39 C38 H38B 110.9 . . ?
H38A C38 H38B 108.9 . . ?
C40 C39 C38 105.83(18) . . ?
C40 C39 H39A 110.6 . . ?
C38 C39 H39A 110.6 . . ?
C40 C39 H39B 110.6 . . ?
C38 C39 H39B 110.6 . . ?
H39A C39 H39B 108.7 . . ?
O1 C40 C39 103.76(18) . . ?
O1 C40 H40A 111.0 . . ?
C39 C40 H40A 111.0 . . ?
O1 C40 H40B 111.0 . . ?
C39 C40 H40B 111.0 . . ?
H40A C40 H40B 109.0 . . ?
C46 C41 C42 117.9(3) . . ?
C46 C41 C47 120.7(2) . . ?
C42 C41 C47 121.4(3) . . ?
C41 C42 C43 120.9(3) . . ?
C41 C42 H42 119.5 . . ?
C43 C42 H42 119.5 . . ?
C44 C43 C42 120.4(3) . . ?
C44 C43 H43 119.8 . . ?
C42 C43 H43 119.8 . . ?
C43 C44 C45 119.7(3) . . ?
C43 C44 H44 120.2 . . ?
C45 C44 H44 120.2 . . ?
C44 C45 C46 119.9(3) . . ?
C44 C45 H45 120.1 . . ?
C46 C45 H45 120.1 . . ?
C41 C46 C45 121.3(3) . . ?
C41 C46 H46 119.4 . . ?
C45 C46 H46 119.4 . . ?
C41 C47 H47A 109.5 . . ?
C41 C47 H47B 109.5 . . ?
H47A C47 H47B 109.5 . . ?
C41 C47 H47C 109.5 . . ?
H47A C47 H47C 109.5 . . ?
H47B C47 H47C 109.5 . . ?
C1 N1 C7 113.71(16) . . ?
C1 N1 Ga1 126.18(14) . . ?
C7 N1 Ga1 120.04(13) . . ?
C19 N2 C13 113.41(17) . . ?
C19 N2 Ga1 125.40(13) . . ?
C13 N2 Ga1 121.18(13) . . ?
C31 N3 C25 111.81(17) . . ?
C31 N3 Ga1 122.42(13) . . ?
C25 N3 Ga1 125.64(14) . . ?
C40 O1 C37 105.45(15) . . ?
C40 O1 Ga1 131.56(13) . . ?
C37 O1 Ga1 122.91(12) . . ?
N3 Ga1 N2 123.58(7) . . ?
N3 Ga1 N1 104.12(7) . . ?
N2 Ga1 N1 116.58(7) . . ?
N3 Ga1 O1 110.83(7) . . ?
N2 Ga1 O1 93.46(7) . . ?
N1 Ga1 O1 106.90(6) . . ?

loop_
_geom_bond_atom_site_label_1
_geom_bond_atom_site_label_2
_geom_bond_distance
_geom_bond_site_symmetry_2
_geom_bond_publ_flag
C1 C2 1.385(3) . ?
C1 C6 1.395(3) . ?
C1 N1 1.417(3) . ?
C2 F1 1.345(2) . ?
C2 C3 1.382(3) . ?
C3 F2 1.343(2) . ?
C3 C4 1.373(3) . ?
C4 F3 1.349(2) . ?
C4 C5 1.372(3) . ?
C5 F4 1.347(2) . ?
C5 C6 1.387(3) . ?
C6 F5 1.341(2) . ?
C7 C12 1.391(3) . ?
C7 C8 1.394(3) . ?
C7 N1 1.418(3) . ?
C8 F6 1.350(2) . ?
C8 C9 1.379(3) . ?
C9 F7 1.343(2) . ?
C9 C10 1.376(3) . ?
C10 F8 1.347(2) . ?
C10 C11 1.372(3) . ?
C11 F9 1.343(2) . ?
C11 C12 1.383(3) . ?
C12 F10 1.350(2) . ?
C13 C14 1.386(3) . ?
C13 C18 1.394(3) . ?
C13 N2 1.421(3) . ?
C14 F11 1.353(2) . ?
C14 C15 1.372(3) . ?
C15 F12 1.344(2) . ?
C15 C16 1.382(3) . ?
C16 F13 1.340(2) . ?
C16 C17 1.370(3) . ?
C17 F14 1.344(2) . ?
C17 C18 1.380(3) . ?
C18 F15 1.340(2) . ?
C19 C24 1.390(3) . ?
C19 C20 1.399(3) . ?
C19 N2 1.418(3) . ?
C20 F16 1.345(2) . ?
C20 C21 1.381(3) . ?
C21 F17 1.336(3) . ?
C21 C22 1.384(3) . ?
C22 F18 1.336(2) . ?
C22 C23 1.374(3) . ?
C23 F19 1.338(2) . ?
C23 C24 1.376(3) . ?
C24 F20 1.348(2) . ?
C25 C26 1.387(3) . ?
C25 C30 1.390(3) . ?
C25 N3 1.424(3) . ?
C26 F21 1.341(2) . ?
C26 C27 1.386(3) . ?
C27 F22 1.340(2) . ?
C27 C28 1.373(3) . ?
C28 F23 1.345(2) . ?
C28 C29 1.379(3) . ?
C29 F24 1.340(2) . ?
C29 C30 1.378(3) . ?
C30 F25 1.344(2) . ?
C31 C36 1.389(3) . ?
C31 C32 1.402(3) . ?
C31 N3 1.420(3) . ?
C32 F26 1.342(2) . ?
C32 C33 1.378(3) . ?
C33 F27 1.339(2) . ?
C33 C34 1.381(3) . ?
C34 F28 1.339(3) . ?
C34 C35 1.378(3) . ?
C35 F29 1.340(2) . ?
C35 C36 1.378(3) . ?
C36 F30 1.344(2) . ?
C37 O1 1.472(3) . ?
C37 C38 1.522(3) . ?
C37 H37A 0.9700 . ?
C37 H37B 0.9700 . ?
C38 C39 1.535(3) . ?
C38 H38A 0.9700 . ?
C38 H38B 0.9700 . ?
C39 C40 1.527(3) . ?
C39 H39A 0.9700 . ?
C39 H39B 0.9700 . ?
C40 O1 1.458(2) . ?
C40 H40A 0.9700 . ?
C40 H40B 0.9700 . ?
C41 C46 1.381(4) . ?
C41 C42 1.389(4) . ?
C41 C47 1.499(4) . ?
C42 C43 1.398(4) . ?
C42 H42 0.9300 . ?
C43 C44 1.364(4) . ?
C43 H43 0.9300 . ?
C44 C45 1.382(4) . ?
C44 H44 0.9300 . ?
C45 C46 1.396(4) . ?
C45 H45 0.9300 . ?
C46 H46 0.9300 . ?
C47 H47A 0.9600 . ?
C47 H47B 0.9600 . ?
C47 H47C 0.9600 . ?
N1 Ga1 1.9014(17) . ?
N2 Ga1 1.8982(17) . ?
N3 Ga1 1.8888(18) . ?
O1 Ga1 1.9782(14) . ?

loop_
_geom_torsion_atom_site_label_1
_geom_torsion_atom_site_label_2
_geom_torsion_atom_site_label_3
_geom_torsion_atom_site_label_4
_geom_torsion
_geom_torsion_site_symmetry_1
_geom_torsion_site_symmetry_2
_geom_torsion_site_symmetry_3
_geom_torsion_site_symmetry_4
_geom_torsion_publ_flag
C6 C1 C2 F1 -178.75(19) . . . . ?
N1 C1 C2 F1 -1.1(3) . . . . ?
C6 C1 C2 C3 0.7(3) . . . . ?
N1 C1 C2 C3 178.35(19) . . . . ?
F1 C2 C3 F2 0.0(3) . . . . ?
C1 C2 C3 F2 -179.4(2) . . . . ?
F1 C2 C3 C4 180.0(2) . . . . ?
C1 C2 C3 C4 0.5(3) . . . . ?
F2 C3 C4 F3 -0.7(3) . . . . ?
C2 C3 C4 F3 179.4(2) . . . . ?
F2 C3 C4 C5 179.5(2) . . . . ?
C2 C3 C4 C5 -0.5(3) . . . . ?
F3 C4 C5 F4 1.3(3) . . . . ?
C3 C4 C5 F4 -178.9(2) . . . . ?
F3 C4 C5 C6 179.3(2) . . . . ?
C3 C4 C5 C6 -0.8(3) . . . . ?
F4 C5 C6 F5 2.2(3) . . . . ?
C4 C5 C6 F5 -175.9(2) . . . . ?
F4 C5 C6 C1 -179.8(2) . . . . ?
C4 C5 C6 C1 2.1(3) . . . . ?
C2 C1 C6 F5 175.96(19) . . . . ?
N1 C1 C6 F5 -1.7(3) . . . . ?
C2 C1 C6 C5 -2.0(3) . . . . ?
N1 C1 C6 C5 -179.6(2) . . . . ?
C12 C7 C8 F6 177.89(18) . . . . ?
N1 C7 C8 F6 0.1(3) . . . . ?
C12 C7 C8 C9 1.0(3) . . . . ?
N1 C7 C8 C9 -176.7(2) . . . . ?
F6 C8 C9 F7 0.7(3) . . . . ?
C7 C8 C9 F7 177.57(19) . . . . ?
F6 C8 C9 C10 -176.18(19) . . . . ?
C7 C8 C9 C10 0.7(3) . . . . ?
F7 C9 C10 F8 0.5(3) . . . . ?
C8 C9 C10 F8 177.4(2) . . . . ?
F7 C9 C10 C11 -178.3(2) . . . . ?
C8 C9 C10 C11 -1.5(3) . . . . ?
F8 C10 C11 F9 3.0(3) . . . . ?
C9 C10 C11 F9 -178.18(19) . . . . ?
F8 C10 C11 C12 -178.42(19) . . . . ?
C9 C10 C11 C12 0.4(3) . . . . ?
F9 C11 C12 F10 -1.2(3) . . . . ?
C10 C11 C12 F10 -179.84(19) . . . . ?
F9 C11 C12 C7 -179.95(19) . . . . ?
C10 C11 C12 C7 1.4(3) . . . . ?
C8 C7 C12 F10 179.18(18) . . . . ?
N1 C7 C12 F10 -3.1(3) . . . . ?
C8 C7 C12 C11 -2.1(3) . . . . ?
N1 C7 C12 C11 175.65(19) . . . . ?
C18 C13 C14 F11 -176.17(18) . . . . ?
N2 C13 C14 F11 4.2(3) . . . . ?
C18 C13 C14 C15 1.5(3) . . . . ?
N2 C13 C14 C15 -178.1(2) . . . . ?
F11 C14 C15 F12 -2.6(3) . . . . ?
C13 C14 C15 F12 179.69(19) . . . . ?
F11 C14 C15 C16 176.30(19) . . . . ?
C13 C14 C15 C16 -1.4(3) . . . . ?
F12 C15 C16 F13 2.3(3) . . . . ?
C14 C15 C16 F13 -176.6(2) . . . . ?
F12 C15 C16 C17 -179.8(2) . . . . ?
C14 C15 C16 C17 1.3(3) . . . . ?
F13 C16 C17 F14 -4.1(3) . . . . ?
C15 C16 C17 F14 178.0(2) . . . . ?
F13 C16 C17 C18 176.6(2) . . . . ?
C15 C16 C17 C18 -1.3(3) . . . . ?
F14 C17 C18 F15 3.3(3) . . . . ?
C16 C17 C18 F15 -177.40(19) . . . . ?
F14 C17 C18 C13 -177.85(19) . . . . ?
C16 C17 C18 C13 1.5(3) . . . . ?
C14 C13 C18 F15 177.34(19) . . . . ?
N2 C13 C18 F15 -3.1(3) . . . . ?
C14 C13 C18 C17 -1.6(3) . . . . ?
N2 C13 C18 C17 178.0(2) . . . . ?
C24 C19 C20 F16 -176.43(17) . . . . ?
N2 C19 C20 F16 3.1(3) . . . . ?
C24 C19 C20 C21 2.5(3) . . . . ?
N2 C19 C20 C21 -177.99(19) . . . . ?
F16 C20 C21 F17 -0.8(3) . . . . ?
C19 C20 C21 F17 -179.68(19) . . . . ?
F16 C20 C21 C22 178.72(18) . . . . ?
C19 C20 C21 C22 -0.2(3) . . . . ?
F17 C21 C22 F18 -2.0(3) . . . . ?
C20 C21 C22 F18 178.5(2) . . . . ?
F17 C21 C22 C23 177.90(19) . . . . ?
C20 C21 C22 C23 -1.6(3) . . . . ?
F18 C22 C23 F19 -0.5(3) . . . . ?
C21 C22 C23 F19 179.59(19) . . . . ?
F18 C22 C23 C24 -179.17(19) . . . . ?
C21 C22 C23 C24 0.9(3) . . . . ?
F19 C23 C24 F20 2.5(3) . . . . ?
C22 C23 C24 F20 -178.78(19) . . . . ?
F19 C23 C24 C19 -177.09(18) . . . . ?
C22 C23 C24 C19 1.6(3) . . . . ?
C20 C19 C24 F20 177.18(18) . . . . ?
N2 C19 C24 F20 -2.4(3) . . . . ?
C20 C19 C24 C23 -3.2(3) . . . . ?
N2 C19 C24 C23 177.25(19) . . . . ?
C30 C25 C26 F21 177.57(19) . . . . ?
N3 C25 C26 F21 -5.4(3) . . . . ?
C30 C25 C26 C27 -2.9(3) . . . . ?
N3 C25 C26 C27 174.2(2) . . . . ?
F21 C26 C27 F22 -0.1(3) . . . . ?
C25 C26 C27 F22 -179.6(2) . . . . ?
F21 C26 C27 C28 -179.8(2) . . . . ?
C25 C26 C27 C28 0.7(4) . . . . ?
F22 C27 C28 F23 1.3(3) . . . . ?
C26 C27 C28 F23 -179.0(2) . . . . ?
F22 C27 C28 C29 -178.4(2) . . . . ?
C26 C27 C28 C29 1.3(4) . . . . ?
F23 C28 C29 F24 1.4(3) . . . . ?
C27 C28 C29 F24 -178.9(2) . . . . ?
F23 C28 C29 C30 179.3(2) . . . . ?
C27 C28 C29 C30 -1.0(3) . . . . ?
F24 C29 C30 F25 -0.7(3) . . . . ?
C28 C29 C30 F25 -178.6(2) . . . . ?
F24 C29 C30 C25 176.57(19) . . . . ?
C28 C29 C30 C25 -1.4(4) . . . . ?
C26 C25 C30 F25 -179.51(19) . . . . ?
N3 C25 C30 F25 3.3(3) . . . . ?
C26 C25 C30 C29 3.3(3) . . . . ?
N3 C25 C30 C29 -173.9(2) . . . . ?
C36 C31 C32 F26 179.59(18) . . . . ?
N3 C31 C32 F26 0.1(3) . . . . ?
C36 C31 C32 C33 0.7(3) . . . . ?
N3 C31 C32 C33 -178.78(19) . . . . ?
F26 C32 C33 F27 -0.4(3) . . . . ?
C31 C32 C33 F27 178.52(19) . . . . ?
F26 C32 C33 C34 -178.24(19) . . . . ?
C31 C32 C33 C34 0.6(3) . . . . ?
F27 C33 C34 F28 0.5(3) . . . . ?
C32 C33 C34 F28 178.4(2) . . . . ?
F27 C33 C34 C35 -179.1(2) . . . . ?
C32 C33 C34 C35 -1.2(3) . . . . ?
F28 C34 C35 F29 2.1(3) . . . . ?
C33 C34 C35 F29 -178.3(2) . . . . ?
F28 C34 C35 C36 -179.2(2) . . . . ?
C33 C34 C35 C36 0.4(3) . . . . ?
F29 C35 C36 F30 0.0(3) . . . . ?
C34 C35 C36 F30 -178.7(2) . . . . ?
F29 C35 C36 C31 179.80(19) . . . . ?
C34 C35 C36 C31 1.1(3) . . . . ?
C32 C31 C36 F30 178.16(18) . . . . ?
N3 C31 C36 F30 -2.3(3) . . . . ?
C32 C31 C36 C35 -1.6(3) . . . . ?
N3 C31 C36 C35 177.9(2) . . . . ?
O1 C37 C38 C39 -24.4(2) . . . . ?
C37 C38 C39 C40 1.2(2) . . . . ?
C38 C39 C40 O1 22.6(2) . . . . ?
C46 C41 C42 C43 1.4(4) . . . . ?
C47 C41 C42 C43 -177.9(2) . . . . ?
C41 C42 C43 C44 -0.9(4) . . . . ?
C42 C43 C44 C45 -0.2(4) . . . . ?
C43 C44 C45 C46 0.8(4) . . . . ?
C42 C41 C46 C45 -0.8(4) . . . . ?
C47 C41 C46 C45 178.4(2) . . . . ?
C44 C45 C46 C41 -0.2(4) . . . . ?
C2 C1 N1 C7 -61.0(3) . . . . ?
C6 C1 N1 C7 116.5(2) . . . . ?
C2 C1 N1 Ga1 116.0(2) . . . . ?
C6 C1 N1 Ga1 -66.4(3) . . . . ?
C12 C7 N1 C1 129.1(2) . . . . ?
C8 C7 N1 C1 -53.3(3) . . . . ?
C12 C7 N1 Ga1 -48.2(3) . . . . ?
C8 C7 N1 Ga1 129.48(18) . . . . ?
C24 C19 N2 C13 -132.5(2) . . . . ?
C20 C19 N2 C13 48.0(3) . . . . ?
C24 C19 N2 Ga1 46.2(3) . . . . ?
C20 C19 N2 Ga1 -133.31(18) . . . . ?
C14 C13 N2 C19 -106.9(2) . . . . ?
C18 C13 N2 C19 73.5(3) . . . . ?
C14 C13 N2 Ga1 74.3(2) . . . . ?
C18 C13 N2 Ga1 -105.3(2) . . . . ?
C36 C31 N3 C25 119.1(2) . . . . ?
C32 C31 N3 C25 -61.4(3) . . . . ?
C36 C31 N3 Ga1 -56.9(2) . . . . ?
C32 C31 N3 Ga1 122.55(18) . . . . ?
C26 C25 N3 C31 112.6(2) . . . . ?
C30 C25 N3 C31 -70.4(3) . . . . ?
C26 C25 N3 Ga1 -71.6(3) . . . . ?
C30 C25 N3 Ga1 105.4(2) . . . . ?
C39 C40 O1 C37 -39.0(2) . . . . ?
C39 C40 O1 Ga1 137.54(15) . . . . ?
C38 C37 O1 C40 40.1(2) . . . . ?
C38 C37 O1 Ga1 -136.80(14) . . . . ?
C31 N3 Ga1 N2 -158.32(14) . . . . ?
C25 N3 Ga1 N2 26.2(2) . . . . ?
C31 N3 Ga1 N1 -22.21(17) . . . . ?
C25 N3 Ga1 N1 162.35(16) . . . . ?
C31 N3 Ga1 O1 92.41(16) . . . . ?
C25 N3 Ga1 O1 -83.03(17) . . . . ?
C19 N2 Ga1 N3 -82.55(18) . . . . ?
C13 N2 Ga1 N3 96.06(16) . . . . ?
C19 N2 Ga1 N1 146.19(16) . . . . ?
C13 N2 Ga1 N1 -35.20(18) . . . . ?
C19 N2 Ga1 O1 35.34(17) . . . . ?
C13 N2 Ga1 O1 -146.05(16) . . . . ?
C1 N1 Ga1 N3 150.12(17) . . . . ?
C7 N1 Ga1 N3 -32.98(17) . . . . ?
C1 N1 Ga1 N2 -70.11(18) . . . . ?
C7 N1 Ga1 N2 106.79(16) . . . . ?
C1 N1 Ga1 O1 32.75(18) . . . . ?
C7 N1 Ga1 O1 -150.35(15) . . . . ?
C40 O1 Ga1 N3 2.64(19) . . . . ?
C37 O1 Ga1 N3 178.64(14) . . . . ?
C40 O1 Ga1 N2 -125.37(17) . . . . ?
C37 O1 Ga1 N2 50.63(15) . . . . ?
C40 O1 Ga1 N1 115.50(17) . . . . ?
C37 O1 Ga1 N1 -68.50(15) . . . . ?
